data_1517800
loop_
_publ_author_name
'Li, Ping'
'Parker, Trent M.'
'Hwang, Jungwun'
'Deng, Fengyuan'
'Smith, Mark D.'
'Pellechia, Perry J.'
'Sherrill, C. David'
'Shimizu, Ken D.'

_publ_section_title
;
 The CH-\p Interactions of Methyl Ethers as a Model for
 Carbohydrate-N-Heteroarene Interactions.
;
_journal_issue 19
_journal_name_full 'Organic letters'
_journal_page_first 5064
_journal_page_last 5067
_journal_paper_doi 10.1021/ol502418k
_journal_volume 16
_journal_year 2014
_chemical_formula_moiety 'C30 H24 N2 O5'
_chemical_formula_sum 'C30 H24 N2 O5'
_chemical_formula_weight 492.51
_chemical_name_systematic
;
 ? 
;
_space_group_crystal_system monoclinic
_space_group_IT_number 14
_space_group_name_Hall '-P 2ybc'
_space_group_name_H-M_alt 'P 1 21/c 1'
_symmetry_space_group_name_Hall '-P 2ybc'
_symmetry_space_group_name_H-M 'P 1 21/c 1'
_atom_sites_solution_hydrogens geom
_atom_sites_solution_primary direct
_atom_sites_solution_secondary difmap
_audit_creation_date 2013-06-25
_audit_creation_method
;
  Olex2 1.2
  (compiled Apr 23 2013 17:59:47, GUI svn.r4466)
;
_cell_angle_alpha 90.00
_cell_angle_beta 90.080(3)
_cell_angle_gamma 90.00
_cell_formula_units_Z 4
_cell_length_a 14.233(2)
_cell_length_b 16.180(3)
_cell_length_c 9.9786(17)
_cell_measurement_reflns_used 5858
_cell_measurement_temperature 100(2)
_cell_measurement_theta_max 26.36
_cell_measurement_theta_min 2.40
_cell_volume 2298.0(7)
_computing_cell_refinement 'SAINT v6.45A (Bruker, 2003)'
_computing_data_reduction 'SAINT v6.45A (Bruker, 2003)'
_computing_molecular_graphics
;
O. V. Dolomanov, L. J. Bourhis, R. J. Gildea, J. A. K. Howard and H. Puschmann,
OLEX2: a complete structure solution, refinement and analysis program.
J. Appl. Cryst. (2009). 42, 339-341.
;
_computing_publication_material
;
O. V. Dolomanov, L. J. Bourhis, R. J. Gildea, J. A. K. Howard and H. Puschmann,
OLEX2: a complete structure solution, refinement and analysis program.
J. Appl. Cryst. (2009). 42, 339-341.
;
_computing_structure_refinement
;
SHELXL, G.M. Sheldrick, Acta Cryst.
(2008). A64, 112-122
;
_computing_structure_solution
;
SHELXS, G.M. Sheldrick, Acta Cryst.
(2008). A64, 112-122
;
_diffrn_ambient_temperature 100(2)
_diffrn_measured_fraction_theta_full 0.998
_diffrn_measured_fraction_theta_max 0.998
_diffrn_measurement_device_type 'CCD area detector'
_diffrn_measurement_method 'phi and omega scans'
_diffrn_radiation_monochromator graphite
_diffrn_radiation_type MoK\a
_diffrn_radiation_wavelength 0.71073
_diffrn_reflns_av_R_equivalents 0.0511
_diffrn_reflns_av_unetI/netI 0.0350
_diffrn_reflns_limit_h_max 17
_diffrn_reflns_limit_h_min -17
_diffrn_reflns_limit_k_max 20
_diffrn_reflns_limit_k_min -20
_diffrn_reflns_limit_l_max 12
_diffrn_reflns_limit_l_min -12
_diffrn_reflns_number 28964
_diffrn_reflns_theta_full 26.48
_diffrn_reflns_theta_max 26.48
_diffrn_reflns_theta_min 1.43
_diffrn_source 'fine-focus sealed tube'
_diffrn_source_current 32.0
_diffrn_source_power 1.344
_diffrn_source_target Mo
_diffrn_source_voltage 42.0
_exptl_absorpt_coefficient_mu 0.098
_exptl_absorpt_correction_T_max 1
_exptl_absorpt_correction_T_min 0.852648
_exptl_absorpt_correction_type multi-scan
_exptl_absorpt_process_details
;
SADABS v.2.10 (Bruker,2003) was used for absorption correction.
R(int) was 0.0937 before and 0.0403 after correction.
The Ratio of minimum to maximum transmission is 0.8526.
The \l/2 correction factor is 0.0015.
;
_exptl_crystal_colour colorless
_exptl_crystal_density_diffrn 1.424
_exptl_crystal_density_method 'not measured'
_exptl_crystal_description plate
_exptl_crystal_F_000 1032
_exptl_crystal_recrystallization_method 'Slow evap. from CH2Cl2'
_exptl_crystal_size_max 0.48
_exptl_crystal_size_mid 0.44
_exptl_crystal_size_min 0.06
_refine_diff_density_max 0.597
_refine_diff_density_min -0.250
_refine_diff_density_rms 0.051
_refine_ls_extinction_method none
_refine_ls_goodness_of_fit_ref 1.017
_refine_ls_hydrogen_treatment constr
_refine_ls_matrix_type full
_refine_ls_number_parameters 339
_refine_ls_number_reflns 4742
_refine_ls_number_restraints 0
_refine_ls_restrained_S_all 1.017
_refine_ls_R_factor_all 0.0612
_refine_ls_R_factor_gt 0.0477
_refine_ls_shift/su_max 0.000
_refine_ls_shift/su_mean 0.000
_refine_ls_structure_factor_coef Fsqd
_refine_ls_weighting_details 'calc w=1/[\s^2^(Fo^2^)+(0.0493P)^2^+1.7598P] where P=(Fo^2^+2Fc^2^)/3'
_refine_ls_weighting_scheme calc
_refine_ls_wR_factor_gt 0.1101
_refine_ls_wR_factor_ref 0.1186
_reflns_number_gt 3866
_reflns_number_total 4742
_reflns_threshold_expression >2sigma(I)
_cod_data_source_file ol502418k_si_003.cif
_cod_data_source_block lpc1s
_cod_depositor_comments 'Adding full bibliography for 1517798--1517800.cif.'
_cod_original_cell_volume 2297.9(7)
_cod_database_code 1517800
_olex2_refinement_description
;
1. Fixed Uiso
 At 1.2 times of:
  All C(H) groups
 At 1.5 times of:
  All C(H,H,H) groups
2. Shared sites
{C8A, C8B}
{C9A, C9B}
{C10A, C10B}
{C11A, C11B}
{C12A, C12B}
{C13A, C13B}
{C14A, N2B}
{C15A, C14B}
{C16A, C15B}
{N2A, C16B}
{C17A, C17B}
{C18A, C18B}
{C19A, C19B}
{C20A, C20B}
3. Uiso/Uaniso restraints and constraints
Uanis(C8A) = Uanis(C8B)
Uanis(C9A) = Uanis(C9B)
Uanis(C10A) = Uanis(C10B)
Uanis(C11A) = Uanis(C11B)
Uanis(C12A) = Uanis(C12B)
Uanis(C13A) = Uanis(C13B)
Uanis(C14A) = Uanis(N2B)
Uanis(C15A) = Uanis(C14B)
Uanis(C16A) = Uanis(C15B)
Uanis(N2A) = Uanis(C16B)
Uanis(C17A) = Uanis(C17B)
Uanis(C18A) = Uanis(C18B)
Uanis(C19A) = Uanis(C19B)
Uanis(C20A) = Uanis(C20B)
4. Others
 Sof(C8B)=Sof(C9B)=Sof(C10B)=Sof(C11B)=Sof(H11B)=Sof(C12B)=Sof(H12B)=Sof(C13B)=
 Sof(H13B)=Sof(N2B)=Sof(C14B)=Sof(C15B)=Sof(C16B)=Sof(H16B)=Sof(C17B)=Sof(H17B)=
 Sof(C18B)=Sof(H18B)=Sof(C19B)=Sof(H19B)=Sof(C20B)=1-FVAR(1)
 Sof(C8A)=Sof(C9A)=Sof(C10A)=Sof(C11A)=Sof(H11A)=Sof(C12A)=Sof(H12A)=Sof(C13A)=
 Sof(H13A)=Sof(C14A)=Sof(H14A)=Sof(C15A)=Sof(C16A)=Sof(N2A)=Sof(C17A)=Sof(H17A)=
 Sof(C18A)=Sof(H18A)=Sof(C19A)=Sof(H19A)=Sof(C20A)=FVAR(1)
5.a Ternary CH refined with riding coordinates:
 C3(H3), C6(H6)
5.b Aromatic/amide H refined with riding coordinates:
 C11A(H11A), C12A(H12A), C13A(H13A), C14A(H14A), C17A(H17A), C18A(H18A),
 C19A(H19A), C11B(H11B), C12B(H12B), C13B(H13B), C16B(H16B), C17B(H17B),
 C18B(H18B), C19B(H19B), C25(H25), C26(H26), C27(H27)
5.c Idealised Me refined as rotating group:
 C21(H21A,H21B,H21C), C22(H22A,H22B,H22C), C29(H29A,H29B,H29C), C30(H30A,H30B,
 H30C)
;

loop_
_space_group_symop_id
_space_group_symop_operation_xyz
1 'x, y, z'
2 '-x, y+1/2, -z+1/2'
3 '-x, -y, -z'
4 'x, -y-1/2, z-1/2'

loop_
_atom_site_label
_atom_site_type_symbol
_atom_site_fract_x
_atom_site_fract_y
_atom_site_fract_z
_atom_site_U_iso_or_equiv
_atom_site_adp_type
_atom_site_occupancy
_atom_site_symmetry_multiplicity
_atom_site_calc_flag
_atom_site_refinement_flags
_atom_site_disorder_assembly
_atom_site_disorder_group
O1 O 0.20823(10) 0.72725(8) 0.60592(14) 0.0279(3) Uani 1 1 d . . .
O2 O 0.31269(9) 0.44921(8) 0.88148(13) 0.0220(3) Uani 1 1 d . A .
O3 O 0.41676(9) 0.45530(8) 0.44807(13) 0.0206(3) Uani 1 1 d . A .
O4 O 0.28977(9) 0.31486(8) 0.52576(13) 0.0214(3) Uani 1 1 d . . .
O5 O 0.51436(9) 0.39795(8) 0.83722(13) 0.0236(3) Uani 1 1 d . . .
N1 N 0.37512(10) 0.43494(9) 0.66909(15) 0.0168(3) Uani 1 1 d . A .
C1 C 0.22469(12) 0.65482(11) 0.60539(18) 0.0176(4) Uani 1 1 d . A .
C2 C 0.21128(12) 0.58957(10) 0.71666(18) 0.0168(4) Uani 1 1 d . . .
C3 C 0.31798(12) 0.56563(10) 0.72759(18) 0.0164(4) Uani 1 1 d . A .
H3 H 0.3525 0.6056 0.7861 0.020 Uiso 1 1 calc R . .
C4 C 0.33361(12) 0.47831(11) 0.77395(18) 0.0169(4) Uani 1 1 d . . .
C5 C 0.38646(11) 0.48137(11) 0.55194(17) 0.0161(4) Uani 1 1 d . . .
C6 C 0.35527(12) 0.56878(10) 0.58297(17) 0.0162(4) Uani 1 1 d . A .
H6 H 0.4094 0.6079 0.5762 0.019 Uiso 1 1 calc R . .
C7 C 0.27014(12) 0.60033(11) 0.49679(17) 0.0171(4) Uani 1 1 d . . .
C8A C 0.19697(12) 0.53171(11) 0.50008(18) 0.0170(4) Uani 0.617(17) 1 d P A 1
C9A C 0.16382(12) 0.52425(10) 0.62863(18) 0.0168(4) Uani 0.617(17) 1 d P A 1
C10A C 0.09742(12) 0.46102(11) 0.66430(19) 0.0183(4) Uani 0.617(17) 1 d P A 1
C11A C 0.06618(13) 0.44608(12) 0.7958(2) 0.0232(4) Uani 0.617(17) 1 d P A 1
H11A H 0.0890 0.4792 0.8675 0.028 Uiso 0.617(17) 1 calc PR A 1
C12A C 0.00284(14) 0.38382(12) 0.8212(2) 0.0263(4) Uani 0.617(17) 1 d P A 1
H12A H -0.0180 0.3739 0.9102 0.032 Uiso 0.617(17) 1 calc PR A 1
C13A C -0.03054(14) 0.33542(12) 0.7161(2) 0.0270(4) Uani 0.617(17) 1 d P A 1
H13A H -0.0744 0.2927 0.7346 0.032 Uiso 0.617(17) 1 calc PR A 1
C14A C -0.00225(12) 0.34759(11) 0.58881(19) 0.0246(5) Uani 0.617(17) 1 d P A 1
H14A H -0.0263 0.3138 0.5189 0.030 Uiso 0.617(17) 1 calc PR A 1
C15A C 0.06229(12) 0.40988(11) 0.5598(2) 0.0205(4) Uani 0.617(17) 1 d P A 1
C16A C 0.09476(12) 0.42016(11) 0.42339(19) 0.0206(4) Uani 0.617(17) 1 d P A 1
N2A N 0.05870(11) 0.36951(11) 0.32487(18) 0.0243(4) Uani 0.617(17) 1 d P A 1
C17A C 0.09328(13) 0.37404(13) 0.2007(2) 0.0269(4) Uani 0.617(17) 1 d P A 1
H17A H 0.0678 0.3389 0.1335 0.032 Uiso 0.617(17) 1 calc PR A 1
C18A C 0.16517(14) 0.42818(13) 0.16584(19) 0.0261(4) Uani 0.617(17) 1 d P A 1
H18A H 0.1890 0.4291 0.0769 0.031 Uiso 0.617(17) 1 calc PR A 1
C19A C 0.20127(13) 0.48021(12) 0.26174(19) 0.0236(4) Uani 0.617(17) 1 d P A 1
H19A H 0.2504 0.5174 0.2392 0.028 Uiso 0.617(17) 1 calc PR A 1
C20A C 0.16565(12) 0.47856(11) 0.39355(18) 0.0192(4) Uani 0.617(17) 1 d P A 1
C8B C 0.19697(12) 0.53171(11) 0.50008(18) 0.0170(4) Uani 0.383(17) 1 d P A 2
C9B C 0.16382(12) 0.52425(10) 0.62863(18) 0.0168(4) Uani 0.383(17) 1 d P A 2
C10B C 0.09742(12) 0.46102(11) 0.66430(19) 0.0183(4) Uani 0.383(17) 1 d P A 2
C11B C 0.06618(13) 0.44608(12) 0.7958(2) 0.0232(4) Uani 0.383(17) 1 d P A 2
H11B H 0.0890 0.4792 0.8675 0.028 Uiso 0.383(17) 1 calc PR A 2
C12B C 0.00284(14) 0.38382(12) 0.8212(2) 0.0263(4) Uani 0.383(17) 1 d P A 2
H12B H -0.0180 0.3739 0.9102 0.032 Uiso 0.383(17) 1 calc PR A 2
C13B C -0.03054(14) 0.33542(12) 0.7161(2) 0.0270(4) Uani 0.383(17) 1 d P A 2
H13B H -0.0744 0.2927 0.7346 0.032 Uiso 0.383(17) 1 calc PR A 2
N2B N -0.00225(12) 0.34759(11) 0.58881(19) 0.0246(5) Uani 0.383(17) 1 d P A 2
C14B C 0.06229(12) 0.40988(11) 0.5598(2) 0.0205(4) Uani 0.383(17) 1 d P A 2
C15B C 0.09476(12) 0.42016(11) 0.42339(19) 0.0206(4) Uani 0.383(17) 1 d P A 2
C16B C 0.05870(11) 0.36951(11) 0.32487(18) 0.0243(4) Uani 0.383(17) 1 d P A 2
H16B H 0.0097 0.3317 0.3451 0.029 Uiso 0.383(17) 1 calc PR A 2
C17B C 0.09328(13) 0.37404(13) 0.2007(2) 0.0269(4) Uani 0.383(17) 1 d P A 2
H17B H 0.0678 0.3389 0.1335 0.032 Uiso 0.383(17) 1 calc PR A 2
C18B C 0.16517(14) 0.42818(13) 0.16584(19) 0.0261(4) Uani 0.383(17) 1 d P A 2
H18B H 0.1890 0.4291 0.0769 0.031 Uiso 0.383(17) 1 calc PR A 2
C19B C 0.20127(13) 0.48021(12) 0.26174(19) 0.0236(4) Uani 0.383(17) 1 d P A 2
H19B H 0.2504 0.5174 0.2392 0.028 Uiso 0.383(17) 1 calc PR A 2
C20B C 0.16565(12) 0.47856(11) 0.39355(18) 0.0192(4) Uani 0.383(17) 1 d P A 2
C21 C 0.16884(13) 0.62095(11) 0.84589(18) 0.0212(4) Uani 1 1 d . A .
H21A H 0.1977 0.6739 0.8698 0.032 Uiso 1 1 calc R . .
H21B H 0.1803 0.5808 0.9176 0.032 Uiso 1 1 calc R . .
H21C H 0.1010 0.6284 0.8341 0.032 Uiso 1 1 calc R . .
C22 C 0.29785(14) 0.64523(12) 0.37020(19) 0.0240(4) Uani 1 1 d . A .
H22A H 0.3418 0.6111 0.3189 0.036 Uiso 1 1 calc R . .
H22B H 0.3280 0.6978 0.3935 0.036 Uiso 1 1 calc R . .
H22C H 0.2417 0.6560 0.3160 0.036 Uiso 1 1 calc R . .
C23 C 0.40292(12) 0.35063(11) 0.68384(18) 0.0176(4) Uani 1 1 d . . .
C24 C 0.35690(12) 0.28873(11) 0.61243(18) 0.0178(4) Uani 1 1 d . A .
C25 C 0.38042(13) 0.20634(11) 0.63636(18) 0.0206(4) Uani 1 1 d . . .
H25 H 0.3509 0.1632 0.5874 0.025 Uiso 1 1 calc R A .
C26 C 0.44746(13) 0.18846(12) 0.73252(18) 0.0224(4) Uani 1 1 d . A .
H26 H 0.4616 0.1322 0.7510 0.027 Uiso 1 1 calc R . .
C27 C 0.49480(13) 0.24953(12) 0.80304(19) 0.0227(4) Uani 1 1 d . . .
H27 H 0.5413 0.2355 0.8675 0.027 Uiso 1 1 calc R A .
C28 C 0.47282(12) 0.33173(11) 0.77743(18) 0.0195(4) Uani 1 1 d . A .
C29 C 0.24716(14) 0.25391(12) 0.4417(2) 0.0240(4) Uani 1 1 d . . .
H29A H 0.2099 0.2813 0.3720 0.036 Uiso 1 1 calc R . .
H29B H 0.2062 0.2184 0.4958 0.036 Uiso 1 1 calc R . .
H29C H 0.2962 0.2202 0.3997 0.036 Uiso 1 1 calc R . .
C30 C 0.58175(14) 0.38205(14) 0.94065(19) 0.0288(5) Uani 1 1 d . . .
H30A H 0.6343 0.3503 0.9037 0.043 Uiso 1 1 calc R . .
H30B H 0.5520 0.3504 1.0128 0.043 Uiso 1 1 calc R . .
H30C H 0.6051 0.4346 0.9764 0.043 Uiso 1 1 calc R . .

loop_
_atom_site_aniso_label
_atom_site_aniso_U_11
_atom_site_aniso_U_22
_atom_site_aniso_U_33
_atom_site_aniso_U_23
_atom_site_aniso_U_13
_atom_site_aniso_U_12
O1 0.0341(8) 0.0175(7) 0.0321(8) 0.0008(6) -0.0002(6) 0.0033(6)
O2 0.0250(7) 0.0214(7) 0.0194(7) 0.0027(5) 0.0012(5) 0.0019(5)
O3 0.0195(7) 0.0212(7) 0.0211(7) -0.0033(5) 0.0007(5) 0.0001(5)
O4 0.0208(7) 0.0167(6) 0.0267(7) -0.0023(5) -0.0073(5) 0.0017(5)
O5 0.0218(7) 0.0245(7) 0.0245(7) -0.0022(5) -0.0068(5) 0.0001(5)
N1 0.0156(7) 0.0149(7) 0.0198(8) -0.0002(6) -0.0013(6) 0.0009(6)
C1 0.0142(8) 0.0182(9) 0.0203(9) 0.0000(7) -0.0026(7) -0.0012(7)
C2 0.0159(9) 0.0155(8) 0.0191(9) -0.0012(7) -0.0013(7) 0.0009(7)
C3 0.0164(9) 0.0143(8) 0.0185(9) -0.0029(7) -0.0021(7) -0.0010(7)
C4 0.0131(8) 0.0185(9) 0.0191(9) -0.0015(7) -0.0030(7) 0.0001(7)
C5 0.0110(8) 0.0182(9) 0.0190(9) -0.0011(7) -0.0035(7) -0.0024(7)
C6 0.0133(8) 0.0152(8) 0.0199(9) -0.0008(7) -0.0017(7) -0.0021(6)
C7 0.0167(9) 0.0158(8) 0.0189(9) 0.0004(7) -0.0028(7) 0.0015(7)
C8A 0.0142(8) 0.0165(9) 0.0204(9) -0.0001(7) -0.0030(7) 0.0039(7)
C9A 0.0142(8) 0.0156(9) 0.0205(9) -0.0016(7) -0.0036(7) 0.0033(7)
C10A 0.0134(8) 0.0155(8) 0.0261(10) 0.0002(7) -0.0021(7) 0.0027(7)
C11A 0.0208(9) 0.0229(10) 0.0258(10) 0.0002(8) -0.0004(8) 0.0006(7)
C12A 0.0238(10) 0.0266(10) 0.0285(11) 0.0057(8) 0.0044(8) 0.0003(8)
C13A 0.0202(10) 0.0234(10) 0.0372(12) 0.0059(8) 0.0020(8) -0.0044(8)
C14A 0.0173(9) 0.0210(9) 0.0356(11) -0.0026(8) -0.0025(7) -0.0019(7)
C15A 0.0142(9) 0.0166(9) 0.0308(10) -0.0017(7) -0.0033(7) 0.0029(7)
C16A 0.0149(9) 0.0189(9) 0.0281(10) -0.0056(7) -0.0059(7) 0.0060(7)
N2A 0.0176(9) 0.0264(9) 0.0290(10) -0.0091(7) -0.0060(7) 0.0040(7)
C17A 0.0225(10) 0.0331(11) 0.0250(11) -0.0105(8) -0.0087(8) 0.0071(8)
C18A 0.0269(10) 0.0323(11) 0.0191(10) -0.0041(8) -0.0041(8) 0.0103(8)
C19A 0.0221(10) 0.0256(10) 0.0231(10) -0.0012(8) -0.0036(8) 0.0044(8)
C20A 0.0153(9) 0.0211(9) 0.0212(9) -0.0022(7) -0.0050(7) 0.0058(7)
C8B 0.0142(8) 0.0165(9) 0.0204(9) -0.0001(7) -0.0030(7) 0.0039(7)
C9B 0.0142(8) 0.0156(9) 0.0205(9) -0.0016(7) -0.0036(7) 0.0033(7)
C10B 0.0134(8) 0.0155(8) 0.0261(10) 0.0002(7) -0.0021(7) 0.0027(7)
C11B 0.0208(9) 0.0229(10) 0.0258(10) 0.0002(8) -0.0004(8) 0.0006(7)
C12B 0.0238(10) 0.0266(10) 0.0285(11) 0.0057(8) 0.0044(8) 0.0003(8)
C13B 0.0202(10) 0.0234(10) 0.0372(12) 0.0059(8) 0.0020(8) -0.0044(8)
N2B 0.0173(9) 0.0210(9) 0.0356(11) -0.0026(8) -0.0025(7) -0.0019(7)
C14B 0.0142(9) 0.0166(9) 0.0308(10) -0.0017(7) -0.0033(7) 0.0029(7)
C15B 0.0149(9) 0.0189(9) 0.0281(10) -0.0056(7) -0.0059(7) 0.0060(7)
C16B 0.0176(9) 0.0264(9) 0.0290(10) -0.0091(7) -0.0060(7) 0.0040(7)
C17B 0.0225(10) 0.0331(11) 0.0250(11) -0.0105(8) -0.0087(8) 0.0071(8)
C18B 0.0269(10) 0.0323(11) 0.0191(10) -0.0041(8) -0.0041(8) 0.0103(8)
C19B 0.0221(10) 0.0256(10) 0.0231(10) -0.0012(8) -0.0036(8) 0.0044(8)
C20B 0.0153(9) 0.0211(9) 0.0212(9) -0.0022(7) -0.0050(7) 0.0058(7)
C21 0.0211(9) 0.0207(9) 0.0219(10) -0.0043(7) 0.0003(7) 0.0013(7)
C22 0.0256(10) 0.0236(10) 0.0226(10) 0.0044(8) 0.0008(8) 0.0003(8)
C23 0.0178(9) 0.0148(9) 0.0201(9) 0.0013(7) 0.0025(7) 0.0024(7)
C24 0.0150(8) 0.0198(9) 0.0187(9) 0.0018(7) 0.0012(7) 0.0021(7)
C25 0.0215(9) 0.0170(9) 0.0232(9) -0.0003(7) 0.0018(7) -0.0004(7)
C26 0.0239(10) 0.0191(9) 0.0241(10) 0.0062(7) 0.0041(8) 0.0050(7)
C27 0.0207(9) 0.0263(10) 0.0211(10) 0.0047(8) -0.0015(7) 0.0063(8)
C28 0.0177(9) 0.0216(9) 0.0192(9) -0.0007(7) 0.0018(7) 0.0001(7)
C29 0.0237(10) 0.0221(10) 0.0262(10) -0.0036(8) -0.0063(8) -0.0006(8)
C30 0.0259(10) 0.0409(12) 0.0195(10) 0.0024(8) -0.0052(8) -0.0051(9)

loop_
_atom_type_symbol
_atom_type_description
_atom_type_scat_dispersion_real
_atom_type_scat_dispersion_imag
_atom_type_scat_source
C C 0.0033 0.0016 'International Tables Vol C Tables 4.2.6.8 and 6.1.1.4'
H H 0.0000 0.0000 'International Tables Vol C Tables 4.2.6.8 and 6.1.1.4'
N N 0.0061 0.0033 'International Tables Vol C Tables 4.2.6.8 and 6.1.1.4'
O O 0.0106 0.0060 'International Tables Vol C Tables 4.2.6.8 and 6.1.1.4'

loop_
_geom_angle_atom_site_label_1
_geom_angle_atom_site_label_2
_geom_angle_atom_site_label_3
_geom_angle
C24 O4 C29 117.22(14)
C28 O5 C30 117.70(15)
C4 N1 C5 114.02(14)
C4 N1 C23 121.46(15)
C5 N1 C23 124.52(15)
O1 C1 C2 130.01(17)
O1 C1 C7 130.31(17)
C7 C1 C2 99.61(14)
C1 C2 C3 95.63(13)
C9A C2 C1 96.57(13)
C9A C2 C3 107.18(13)
C21 C2 C1 115.68(15)
C21 C2 C3 114.25(14)
C21 C2 C9A 123.00(15)
C2 C3 H3 110.8
C4 C3 C2 113.32(14)
C4 C3 H3 110.8
C4 C3 C6 105.58(14)
C6 C3 C2 105.15(13)
C6 C3 H3 110.8
O2 C4 N1 125.17(16)
O2 C4 C3 127.04(16)
N1 C4 C3 107.77(15)
O3 C5 N1 125.11(16)
O3 C5 C6 127.64(16)
N1 C5 C6 107.24(14)
C3 C6 H6 110.6
C3 C6 C7 104.92(13)
C5 C6 C3 105.20(14)
C5 C6 H6 110.6
C5 C6 C7 114.70(14)
C7 C6 H6 110.6
C1 C7 C6 97.20(13)
C8A C7 C1 96.57(13)
C8A C7 C6 106.17(13)
C22 C7 C1 115.07(15)
C22 C7 C6 114.35(15)
C22 C7 C8A 123.24(15)
C9A C8A C7 108.68(15)
C9A C8A C20A 122.11(16)
C20A C8A C7 129.17(16)
C8A C9A C2 108.87(15)
C8A C9A C10A 121.39(16)
C10A C9A C2 129.70(16)
C11A C10A C9A 124.18(17)
C11A C10A C15A 118.23(17)
C15A C10A C9A 117.59(17)
C10A C11A H11A 119.8
C12A C11A C10A 120.38(18)
C12A C11A H11A 119.8
C11A C12A H12A 120.1
C11A C12A C13A 119.74(19)
C13A C12A H12A 120.1
C12A C13A H13A 119.1
C14A C13A C12A 121.74(18)
C14A C13A H13A 119.1
C13A C14A H14A 120.0
C13A C14A C15A 119.95(18)
C15A C14A H14A 120.0
C10A C15A C16A 120.70(16)
C14A C15A C10A 119.97(18)
C14A C15A C16A 119.31(17)
N2A C16A C15A 118.90(17)
N2A C16A C20A 120.80(18)
C20A C16A C15A 120.23(16)
C17A N2A C16A 119.45(18)
N2A C17A H17A 118.7
N2A C17A C18A 122.57(18)
C18A C17A H17A 118.7
C17A C18A H18A 120.5
C19A C18A C17A 119.09(19)
C19A C18A H18A 120.5
C18A C19A H19A 119.9
C18A C19A C20A 120.23(18)
C20A C19A H19A 119.9
C16A C20A C8A 117.68(17)
C19A C20A C8A 124.52(17)
C19A C20A C16A 117.80(17)
C2 C21 H21A 109.5
C2 C21 H21B 109.5
C2 C21 H21C 109.5
H21A C21 H21B 109.5
H21A C21 H21C 109.5
H21B C21 H21C 109.5
C7 C22 H22A 109.5
C7 C22 H22B 109.5
C7 C22 H22C 109.5
H22A C22 H22B 109.5
H22A C22 H22C 109.5
H22B C22 H22C 109.5
C24 C23 N1 120.29(15)
C24 C23 C28 121.23(16)
C28 C23 N1 118.36(16)
O4 C24 C23 115.65(15)
O4 C24 C25 125.18(16)
C23 C24 C25 119.16(16)
C24 C25 H25 120.5
C26 C25 C24 118.94(17)
C26 C25 H25 120.5
C25 C26 H26 118.8
C25 C26 C27 122.49(17)
C27 C26 H26 118.8
C26 C27 H27 120.7
C26 C27 C28 118.65(17)
C28 C27 H27 120.7
O5 C28 C23 115.40(16)
O5 C28 C27 125.12(17)
C27 C28 C23 119.48(17)
O4 C29 H29A 109.5
O4 C29 H29B 109.5
O4 C29 H29C 109.5
H29A C29 H29B 109.5
H29A C29 H29C 109.5
H29B C29 H29C 109.5
O5 C30 H30A 109.5
O5 C30 H30B 109.5
O5 C30 H30C 109.5
H30A C30 H30B 109.5
H30A C30 H30C 109.5
H30B C30 H30C 109.5

loop_
_geom_bond_atom_site_label_1
_geom_bond_atom_site_label_2
_geom_bond_distance
O1 C1 1.195(2)
O2 C4 1.209(2)
O3 C5 1.200(2)
O4 C24 1.355(2)
O4 C29 1.429(2)
O5 C28 1.361(2)
O5 C30 1.431(2)
N1 C4 1.392(2)
N1 C5 1.399(2)
N1 C23 1.428(2)
C1 C2 1.544(2)
C1 C7 1.540(2)
C2 C3 1.571(2)
C2 C9A 1.531(2)
C2 C21 1.513(2)
C3 H3 1.0000
C3 C4 1.503(2)
C3 C6 1.539(2)
C5 C6 1.515(2)
C6 H6 1.0000
C6 C7 1.570(2)
C7 C8A 1.523(2)
C7 C22 1.510(2)
C8A C9A 1.373(3)
C8A C20A 1.438(2)
C9A C10A 1.438(2)
C10A C11A 1.407(3)
C10A C15A 1.422(3)
C11A H11A 0.9500
C11A C12A 1.376(3)
C12A H12A 0.9500
C12A C13A 1.392(3)
C13A H13A 0.9500
C13A C14A 1.347(3)
C14A H14A 0.9500
C14A C15A 1.394(3)
C15A C16A 1.448(3)
C16A N2A 1.378(2)
C16A C20A 1.414(3)
N2A C17A 1.336(3)
C17A H17A 0.9500
C17A C18A 1.391(3)
C18A H18A 0.9500
C18A C19A 1.374(3)
C19A H19A 0.9500
C19A C20A 1.410(3)
C21 H21A 0.9800
C21 H21B 0.9800
C21 H21C 0.9800
C22 H22A 0.9800
C22 H22B 0.9800
C22 H22C 0.9800
C23 C24 1.392(3)
C23 C28 1.397(2)
C24 C25 1.395(2)
C25 H25 0.9500
C25 C26 1.383(3)
C26 H26 0.9500
C26 C27 1.387(3)
C27 H27 0.9500
C27 C28 1.390(3)
C29 H29A 0.9800
C29 H29B 0.9800
C29 H29C 0.9800
C30 H30A 0.9800
C30 H30B 0.9800
C30 H30C 0.9800

loop_
_geom_torsion_atom_site_label_1
_geom_torsion_atom_site_label_2
_geom_torsion_atom_site_label_3
_geom_torsion_atom_site_label_4
_geom_torsion
O1 C1 C2 C3 -118.9(2)
O1 C1 C2 C9A 133.1(2)
O1 C1 C2 C21 1.5(3)
O1 C1 C7 C6 120.7(2)
O1 C1 C7 C8A -132.0(2)
O1 C1 C7 C22 -0.5(3)
O3 C5 C6 C3 176.90(16)
O3 C5 C6 C7 62.2(2)
O4 C24 C25 C26 -176.93(16)
N1 C5 C6 C3 -4.09(17)
N1 C5 C6 C7 -118.83(15)
N1 C23 C24 O4 3.4(2)
N1 C23 C24 C25 -175.04(16)
N1 C23 C28 O5 -6.1(2)
N1 C23 C28 C27 173.83(16)
C1 C2 C3 C4 -151.98(14)
C1 C2 C3 C6 -37.16(15)
C1 C2 C9A C8A 30.25(17)
C1 C2 C9A C10A -151.77(17)
C1 C7 C8A C9A -33.03(17)
C1 C7 C8A C20A 149.02(17)
C2 C1 C7 C6 -56.43(14)
C2 C1 C7 C8A 50.85(14)
C2 C1 C7 C22 -177.62(14)
C2 C3 C4 O2 -64.1(2)
C2 C3 C4 N1 114.49(16)
C2 C3 C6 C5 -117.57(14)
C2 C3 C6 C7 3.80(16)
C2 C9A C10A C11A -2.8(3)
C2 C9A C10A C15A 178.05(16)
C3 C2 C9A C8A -67.74(17)
C3 C2 C9A C10A 110.25(19)
C3 C6 C7 C1 31.35(15)
C3 C6 C7 C8A -67.66(16)
C3 C6 C7 C22 153.08(15)
C4 N1 C5 O3 -176.56(16)
C4 N1 C5 C6 4.39(19)
C4 N1 C23 C24 112.69(19)
C4 N1 C23 C28 -63.3(2)
C4 C3 C6 C5 2.51(17)
C4 C3 C6 C7 123.88(14)
C5 N1 C4 O2 175.89(16)
C5 N1 C4 C3 -2.74(19)
C5 N1 C23 C24 -67.5(2)
C5 N1 C23 C28 116.53(19)
C5 C6 C7 C1 146.27(15)
C5 C6 C7 C8A 47.26(19)
C5 C6 C7 C22 -92.00(18)
C6 C3 C4 O2 -178.67(17)
C6 C3 C4 N1 -0.07(18)
C6 C7 C8A C9A 66.45(17)
C6 C7 C8A C20A -111.50(19)
C7 C1 C2 C3 58.30(14)
C7 C1 C2 C9A -49.77(14)
C7 C1 C2 C21 178.66(14)
C7 C8A C9A C2 1.72(18)
C7 C8A C9A C10A -176.46(15)
C7 C8A C20A C16A -178.92(16)
C7 C8A C20A C19A 1.6(3)
C8A C9A C10A C11A 174.97(17)
C8A C9A C10A C15A -4.2(2)
C9A C2 C3 C4 -53.31(19)
C9A C2 C3 C6 61.51(16)
C9A C8A C20A C16A 3.4(2)
C9A C8A C20A C19A -176.08(17)
C9A C10A C11A C12A -179.57(17)
C9A C10A C15A C14A 179.98(16)
C9A C10A C15A C16A 1.7(2)
C10A C11A C12A C13A -0.1(3)
C10A C15A C16A N2A -179.77(16)
C10A C15A C16A C20A 3.3(3)
C11A C10A C15A C14A 0.8(3)
C11A C10A C15A C16A -177.49(16)
C11A C12A C13A C14A 0.2(3)
C12A C13A C14A C15A 0.1(3)
C13A C14A C15A C10A -0.7(3)
C13A C14A C15A C16A 177.64(17)
C14A C15A C16A N2A 1.9(3)
C14A C15A C16A C20A -175.00(16)
C15A C10A C11A C12A -0.4(3)
C15A C16A N2A C17A -174.88(16)
C15A C16A C20A C8A -5.7(2)
C15A C16A C20A C19A 173.75(16)
C16A N2A C17A C18A 0.1(3)
N2A C16A C20A C8A 177.36(16)
N2A C16A C20A C19A -3.1(2)
N2A C17A C18A C19A -1.2(3)
C17A C18A C19A C20A 0.0(3)
C18A C19A C20A C8A -178.43(17)
C18A C19A C20A C16A 2.1(3)
C20A C8A C9A C2 179.85(15)
C20A C8A C9A C10A 1.7(3)
C20A C16A N2A C17A 2.1(3)
C21 C2 C3 C4 86.56(18)
C21 C2 C3 C6 -158.63(14)
C21 C2 C9A C8A 156.75(16)
C21 C2 C9A C10A -25.3(3)
C22 C7 C8A C9A -158.86(16)
C22 C7 C8A C20A 23.2(3)
C23 N1 C4 O2 -4.3(3)
C23 N1 C4 C3 177.10(15)
C23 N1 C5 O3 3.6(3)
C23 N1 C5 C6 -175.44(15)
C23 C24 C25 C26 1.4(3)
C24 C23 C28 O5 177.99(16)
C24 C23 C28 C27 -2.1(3)
C24 C25 C26 C27 -2.3(3)
C25 C26 C27 C28 1.1(3)
C26 C27 C28 O5 -178.94(17)
C26 C27 C28 C23 1.2(3)
C28 C23 C24 O4 179.27(16)
C28 C23 C24 C25 0.8(3)
C29 O4 C24 C23 174.31(16)
C29 O4 C24 C25 -7.3(3)
C30 O5 C28 C23 175.71(16)
C30 O5 C28 C27 -4.2(3)
